data_4329322
loop_
_publ_author_name
'Andrew C. Malingowski'
'Peter W. Stephens'
'Ashfia Huq'
'Qingzhen Huang'
'Syed Khalid'
'Peter G. Khalifah'

_publ_section_title
;
 Substitutional Mechanism of Ni into the Wide-Band-Gap Semiconductor
 InTaO4 and Its Implications for Water Splitting Activity in the
 Wolframite Structure Type
;
_journal_name_full 'Inorganic Chemistry'
_journal_page_first 6096
_journal_page_last 6103
_journal_paper_doi 10.1021/ic202715c
_journal_volume 51
_journal_year 2012
_chemical_formula_sum 'In0.94 Ni0.04 O4 Ta1.02'
_chemical_formula_weight 358.91
_space_group_IT_number 13
_symmetry_cell_setting monoclinic
_symmetry_space_group_name_Hall '-P 2yc'
_symmetry_space_group_name_H-M 'P 1 2/c 1'
_audit_author_name 'Andrew Malingowski'
_audit_creation_date 2011-12-12T14:30
_audit_creation_method 'from EXP file using GSAS2CIF'
_audit_update_record ' 2011-12-12T14:30  Initial CIF as created by GSAS2CIF'
_cell_angle_alpha 90.0
_cell_angle_beta 91.37640(30)
_cell_angle_gamma 90.0
_cell_formula_units_Z 2
_cell_length_a 4.824528(27)
_cell_length_b 5.773787(30)
_cell_length_c 5.155303(25)
_cell_volume 143.5636(13)
_computing_structure_refinement GSAS
_diffrn_radiation_polarisn_ratio 0.97
_diffrn_radiation_probe x-ray
_diffrn_radiation_wavelength 0.697255
_exptl_absorpt_correction_T_max 1.00000
_exptl_absorpt_correction_T_min 1.00000
_exptl_absorpt_process_details
;   GSAS Absorption/surface roughness correction: function number 0
 No correction is applied.
;
_pd_block_id 2011-12-12T14:30|COREFINEMENT3_phase1|Andrew_Malingowski||
_pd_calc_method 'Rietveld Refinement'
_pd_meas_2theta_range_inc 0.005
_pd_meas_2theta_range_max 50.0
_pd_meas_2theta_range_min 5.0
_pd_phase_name InTaO4
_pd_proc_2theta_range_inc 0.005
_pd_proc_2theta_range_max 50.00169
_pd_proc_2theta_range_min 5.00169
_pd_proc_info_datetime 2011-12-12T14:30:22
_pd_proc_ls_background_function
;   GSAS Background function number 1 with  3 terms.
 Shifted Chebyshev function of 1st kind
      1:    62.9384     2:    12.2950     3:    7.45564    
;
_pd_proc_ls_prof_R_factor 0.0539
_pd_proc_ls_prof_wR_expected 0.0496
_pd_proc_ls_prof_wR_factor 0.0532
_refine_ls_goodness_of_fit_all 0.91
_refine_ls_matrix_type full
_refine_ls_number_parameters 61
_refine_ls_number_restraints 0
_refine_ls_R_Fsqd_factor 0.03132
_refine_ls_shift/su_max 0.41
_refine_ls_shift/su_mean 0.04
_reflns_d_resolution_high 0.825
_reflns_d_resolution_low 5.774
_reflns_limit_h_max 5
_reflns_limit_h_min 0
_reflns_limit_k_max 7
_reflns_limit_k_min 0
_reflns_limit_l_max 6
_reflns_limit_l_min -6
_reflns_number_total 277
_cod_data_source_file ic202715c_si_001_2.cif
_cod_data_source_block COREFINEMENT3_phase_1
_cod_original_cell_volume 143.5640(20)
_cod_database_code 4329322
_cod_database_fobs_code 4329322
_gsas_exptl_extinct_corr_t_min 1.00000
_gsas_exptl_extinct_corr_t_max 1.00000

loop_
_symmetry_equiv_pos_site_id
_symmetry_equiv_pos_as_xyz
1 +x,+y,+z
2 -x,+y,-z+1/2
-1 -x,-y,-z
-2 +x,-y,+z+1/2

loop_
_atom_site_aniso_label
_atom_site_aniso_U_11
_atom_site_aniso_U_12
_atom_site_aniso_U_13
_atom_site_aniso_U_22
_atom_site_aniso_U_23
_atom_site_aniso_U_33
O2 0.0060(4) -0.00148(31 -0.00298(30 0.0072(4) 0.00039(30 0.00504(35
O1 0.0085(4) -0.00305(32 0.00164(31 0.0059(4) -0.00140(31 0.0041(4)
Ta1 0.00238(27 0.0 0.00022(19 0.00183(25 0.0 0.00173(24
In1 0.0033(4) 0.0 0.00018(32 0.0048(4) 0.0 0.0050(4)
Ni 0.0033(4) 0.0 0.00018(32 0.0048(4) 0.0 0.0050(4)
Ta2 0.0033(4) 0.0 0.00018(32 0.0048(4) 0.0 0.0050(4)

loop_
_atom_site_type_symbol
_atom_site_label
_atom_site_fract_x
_atom_site_fract_y
_atom_site_fract_z
_atom_site_occupancy
_atom_site_thermal_displace_type
_atom_site_U_iso_or_equiv
_atom_site_symmetry_multiplicity
O O2 0.23982(19) 0.11924(18) 0.59809(18) 1.0 Uani 0.00613 4
O O1 0.28467(19) 0.39641(16) 0.06368(18) 1.0 Uani 0.00612 4
Ta Ta1 0.5 0.67361(10) 0.25 1.0 Uani 0.00198 2
In In1 0.0 0.17756(17) 0.25 0.94451 Uani 0.00436 2
Ni Ni 0.0 0.17756(17) 0.25 0.03699 Uani 0.00436 2
Ta Ta2 0.0 0.17756(17) 0.25 0.01849 Uani 0.00436 2

loop_
_atom_type_symbol
_atom_type_scat_dispersion_real
_atom_type_scat_dispersion_imag
_atom_type_scat_Cromer_Mann_a1
_atom_type_scat_Cromer_Mann_a2
_atom_type_scat_Cromer_Mann_a3
_atom_type_scat_Cromer_Mann_a4
_atom_type_scat_Cromer_Mann_b1
_atom_type_scat_Cromer_Mann_b2
_atom_type_scat_Cromer_Mann_b3
_atom_type_scat_Cromer_Mann_b4
_atom_type_scat_Cromer_Mann_c
_atom_type_scat_source
_atom_type_number_in_cell
O 0.000 0.000 3.04850 13.2771 2.28680 5.70110 1.54630 0.32390 0.86700 32.9089 0.25080 International_Tables_Vol_C 8.0
Ta 0.000 0.000 29.2024 1.77333 15.2293 9.37046 14.5135 0.29598 4.76492 63.3644 9.24354 International_Tables_Vol_C 2.037
In 0.000 0.000 19.1624 0.54760 18.5596 6.37760 4.29480 25.8499 2.03960 92.8029 4.93910 International_Tables_Vol_C 1.889
Ni 0.000 0.000 12.8376 3.87850 7.29200 0.25650 4.44380 12.1763 2.38000 66.3421 1.03410 International_Tables_Vol_C 0.074

loop_
_geom_bond_atom_site_label_1
_geom_bond_atom_site_label_2
_geom_bond_distance
_geom_bond_site_symmetry_2
_geom_bond_publ_flag
O2 Ta1 1.8900(10) -1_666 n
O2 In1 2.1384(9) 1_555 n
O2 In1 2.2209(12) -1_556 n
O1 Ta1 2.1250(10) 1_555 n
O1 Ta1 1.9845(9) -1_665 n
O1 In1 2.1140(10) 1_555 n
Ta1 O2 1.8900(10) -1_666 n
Ta1 O2 1.8900(10) -2_564 n
Ta1 O1 2.1250(10) 1_555 n
Ta1 O1 2.1250(10) 2_655 n
Ta1 O1 1.9845(9) -1_665 n
Ta1 O1 1.9845(9) -2_565 n
Ta1 Ta1 3.2655(7) -1_665 n
Ta1 Ta1 3.2655(7) -1_666 n
In1 O2 2.1384(9) 1_555 n
In1 O2 2.1384(9) 2_555 n
In1 O2 2.2209(12) -1_556 n
In1 O2 2.2209(12) -2_554 n
In1 O1 2.1140(10) 1_555 n
In1 O1 2.1140(10) 2_555 n
In1 In1 3.2937(12) -1_555 n
In1 In1 3.2937(12) -1_556 n

loop_
_pd_block_diffractogram_id
2011-12-12T14:30|COREFINEMENT3_H_01|Andrew_Malingowski|x16c
2011-12-12T14:30|COREFINEMENT3_H_02|Andrew_Malingowski|POWGEN
2011-12-12T14:30|COREFINEMENT3_H_03|Andrew_Malingowski|POWGEN
2011-12-12T14:30|COREFINEMENT3_H_04|Andrew_Malingowski|POWGEN
